data_4131070
loop_
_publ_author_name
'Taylor, Mercedes K.'
'Run\<cevski, Tom\<ce'
'Oktawiec, Julia'
'Gonzalez, Miguel I.'
'Siegelman, Rebecca L.'
'Mason, Jarad A.'
'Ye, Jinxing'
'Brown, Craig M.'
'Long, Jeffrey R.'

_publ_section_title
;
 Tuning the Adsorption-Induced Phase Change in the Flexible Metal-Organic
 Framework Co(bdp).
;
_journal_issue 45
_journal_name_full 'Journal of the American Chemical Society'
_journal_page_first 15019
_journal_page_last 15026
_journal_paper_doi 10.1021/jacs.6b09155
_journal_volume 138
_journal_year 2016
_chemical_formula_moiety 'C12 H7 Co F N4'
_chemical_formula_sum 'C12 H7 Co F N4'
_chemical_formula_weight 285.15
_chemical_name_common Co(F-bdp)
_space_group_crystal_system tetragonal
_space_group_IT_number 95
_space_group_name_Hall 'P 4cw 2c'
_space_group_name_H-M_alt 'P 43 2 2'
_atom_sites_solution_hydrogens geom
_atom_sites_solution_primary direct
_atom_sites_solution_secondary difmap
_audit_creation_date 2016-06-06
_audit_creation_method
;
Olex2 1.2
(compiled Feb 16 2016 13:09:46 for OlexSys, GUI svn.r5155)
;
_cell_angle_alpha 90
_cell_angle_beta 90
_cell_angle_gamma 90
_cell_formula_units_Z 4
_cell_length_a 13.3100(5)
_cell_length_b 13.3100(5)
_cell_length_c 13.9569(6)
_cell_measurement_reflns_used 9972
_cell_measurement_temperature 100(2)
_cell_measurement_theta_max 27.862
_cell_measurement_theta_min 2.306
_cell_volume 2472.55(17)
_computing_cell_refinement 'SAINT v8.34A (Bruker, 2013)'
_computing_data_collection 'Bruker APEX2'
_computing_data_reduction 'SAINT v8.34A (Bruker, 2013)'
_computing_molecular_graphics 'Olex2 (Dolomanov et al., 2009)'
_computing_publication_material 'Olex2 (Dolomanov et al., 2009)'
_computing_structure_refinement 'ShelXL (Sheldrick, 2015)'
_computing_structure_solution 'ShelXT (Sheldrick, 2015)'
_diffrn_ambient_temperature 100
_diffrn_detector_area_resol_mean 10.42
_diffrn_measured_fraction_theta_full 0.999
_diffrn_measured_fraction_theta_max 0.999
_diffrn_measurement_device_type 'Bruker PHOTON100 CMOS diffractometer'
_diffrn_measurement_method '\f and \w shutterless scans'
_diffrn_radiation_monochromator 'channel-cut Si(111) crystal'
_diffrn_radiation_type synchrotron
_diffrn_radiation_wavelength 0.7749
_diffrn_reflns_av_R_equivalents 0.0715
_diffrn_reflns_av_unetI/netI 0.0293
_diffrn_reflns_Laue_measured_fraction_full 0.999
_diffrn_reflns_Laue_measured_fraction_max 0.999
_diffrn_reflns_limit_h_max 16
_diffrn_reflns_limit_h_min -16
_diffrn_reflns_limit_k_max 16
_diffrn_reflns_limit_k_min -16
_diffrn_reflns_limit_l_max 16
_diffrn_reflns_limit_l_min -16
_diffrn_reflns_number 31060
_diffrn_reflns_point_group_measured_fraction_full 1.000
_diffrn_reflns_point_group_measured_fraction_max 1.000
_diffrn_reflns_theta_full 27.706
_diffrn_reflns_theta_max 27.818
_diffrn_reflns_theta_min 2.305
_diffrn_source 'Advanced Light Source station 11.3.1'
_exptl_absorpt_coefficient_mu 0.877
_exptl_absorpt_correction_T_max 0.983
_exptl_absorpt_correction_T_min 0.927
_exptl_absorpt_correction_type multi-scan
_exptl_absorpt_process_details
;
SADABS-2014/5 (Bruker,2014) was used for absorption correction.
wR2(int) was 0.1369 before and 0.0694 after correction.
The Ratio of minimum to maximum transmission is 0.9267.
The \l/2 correction factor is Not present.
;
_exptl_crystal_colour violet
_exptl_crystal_colour_primary violet
_exptl_crystal_density_diffrn 0.766
_exptl_crystal_density_method 'not measured'
_exptl_crystal_description block
_exptl_crystal_F_000 572
_exptl_crystal_size_max 0.1
_exptl_crystal_size_mid 0.02
_exptl_crystal_size_min 0.02
_refine_diff_density_max 0.300
_refine_diff_density_min -0.365
_refine_diff_density_rms 0.050
_refine_ls_abs_structure_details
;
 Refined as an inversion twin.
;
_refine_ls_abs_structure_Flack 0.45(3)
_refine_ls_extinction_method none
_refine_ls_goodness_of_fit_ref 1.116
_refine_ls_hydrogen_treatment constr
_refine_ls_matrix_type full
_refine_ls_number_parameters 99
_refine_ls_number_reflns 2271
_refine_ls_number_restraints 0
_refine_ls_restrained_S_all 1.116
_refine_ls_R_factor_all 0.0363
_refine_ls_R_factor_gt 0.0297
_refine_ls_shift/su_max 0.000
_refine_ls_shift/su_mean 0.000
_refine_ls_structure_factor_coef Fsqd
_refine_ls_weighting_details 'w=1/[\s^2^(Fo^2^)+(0.0442P)^2^+0.7495P] where P=(Fo^2^+2Fc^2^)/3'
_refine_ls_weighting_scheme calc
_refine_ls_wR_factor_gt 0.0816
_refine_ls_wR_factor_ref 0.0844
_reflns_Friedel_coverage 0.670
_reflns_Friedel_fraction_full 1.000
_reflns_Friedel_fraction_max 1.000
_reflns_number_gt 2050
_reflns_number_total 2271
_reflns_threshold_expression 'I > 2\s(I)'
_cod_data_source_file ja6b09155_si_003.cif
_cod_data_source_block mkt004s_sq
_cod_original_cell_volume 2472.6(2)
_cod_database_code 4131070
_shelx_space_group_comment
;
The symmetry employed for this shelxl refinement is uniquely defined
by the following loop, which should always be used as a source of
symmetry information in preference to the above space-group names.
They are only intended as comments.
;
_shelx_estimated_absorpt_t_max 0.983
_shelx_estimated_absorpt_t_min 0.917
_olex2_refinement_description
;
1. Twinned data refinement
 Scales: 0.55(4) 0.45(4)
2. Fixed Uiso
 At 1.2 times of:
  All C(H) groups
3. Others
 Fixed Sof: H5(0.75) H4(0.75) F2(0.25) F1(0.25)
4.a Aromatic/amide H refined with riding coordinates:
 C1(H1), C8(H8), C5(H5), C4(H4)
;
_shelx_shelxl_version_number 2014/7
_olex2_submission_special_instructions 'No special instructions were received'

loop_
_space_group_symop_operation_xyz
'x, y, z'
'-x, -y, z+1/2'
'-y, x, z+3/4'
'y, -x, z+1/4'
'-x, y, -z'
'x, -y, -z+1/2'
'y, x, -z+1/4'
'-y, -x, -z+3/4'

loop_
_atom_site_label
_atom_site_type_symbol
_atom_site_fract_x
_atom_site_fract_y
_atom_site_fract_z
_atom_site_U_iso_or_equiv
_atom_site_adp_type
_atom_site_occupancy
_atom_site_site_symmetry_order
_atom_site_calc_flag
_atom_site_refinement_flags_posn
_atom_site_refinement_flags_adp
_atom_site_refinement_flags_occupancy
_atom_site_disorder_assembly
_atom_site_disorder_group
Co1 Co 0.98028(3) 0.98028(3) 0.6250 0.01601(18) Uani 1 2 d S T P . .
N1 N 0.9812(3) 0.85829(18) 0.54577(18) 0.0210(6) Uani 1 1 d . . . . .
N2 N 1.0175(3) 0.10280(18) 0.45463(18) 0.0233(6) Uani 1 1 d . . . . .
C1 C 0.9700(3) 0.7625(2) 0.5726(2) 0.0255(8) Uani 1 1 d . . . . .
H1 H 0.9448 0.7417 0.6331 0.031 Uiso 1 1 calc R . . . .
C7 C 1.0000 0.2626(3) 0.5000 0.0273(15) Uani 1 2 d S T P . .
C2 C 1.0000 0.6974(4) 0.5000 0.0258(14) Uani 1 2 d S T P . .
C8 C 1.0269(4) 0.1993(3) 0.4274(3) 0.0346(9) Uani 1 1 d . . . . .
H8 H 1.0492 0.2205 0.3660 0.042 Uiso 1 1 calc R . . . .
C6 C 1.0000 0.3739(4) 0.5000 0.0333(17) Uani 1 2 d S T P C .
C3 C 1.0000 0.5882(3) 0.5000 0.0334(16) Uani 1 2 d S T P D .
C5 C 1.0287(4) 0.4284(3) 0.4207(3) 0.0413(11) Uani 1 1 d . . . . .
H5 H 1.0493 0.3936 0.3646 0.050 Uiso 0.75 1 calc R . . A 1
C4 C 1.0285(4) 0.5330(3) 0.4203(3) 0.0451(11) Uani 1 1 d . . . . .
H4 H 1.0484 0.5675 0.3638 0.054 Uiso 0.75 1 calc R . . B 2
F2 F 1.0611(10) 0.3825(6) 0.3355(7) 0.062(4) Uani 0.25 1 d . . . C 2
F1 F 1.0545(16) 0.5760(8) 0.3393(7) 0.112(7) Uani 0.25 1 d . . . D 1

loop_
_atom_site_aniso_label
_atom_site_aniso_U_11
_atom_site_aniso_U_22
_atom_site_aniso_U_33
_atom_site_aniso_U_23
_atom_site_aniso_U_13
_atom_site_aniso_U_12
Co1 0.0152(2) 0.0152(2) 0.0176(3) -0.00071(16) 0.00071(16) -0.0001(3)
N1 0.0261(14) 0.0187(14) 0.0182(13) 0.0009(11) 0.0001(15) 0.0012(14)
N2 0.0332(15) 0.0142(13) 0.0225(13) 0.0018(11) 0.0053(15) -0.0006(13)
C1 0.040(2) 0.0157(17) 0.0207(17) 0.0040(13) 0.0027(19) -0.0027(17)
C7 0.044(5) 0.010(2) 0.028(3) 0.000 0.000(2) 0.000
C2 0.030(4) 0.022(3) 0.026(3) 0.000 0.002(2) 0.000
C8 0.061(3) 0.0141(18) 0.029(2) 0.0027(14) 0.010(2) -0.002(2)
C6 0.050(5) 0.016(3) 0.034(3) 0.000 -0.001(3) 0.000
C3 0.062(5) 0.011(2) 0.028(3) 0.000 0.010(3) 0.000
C5 0.081(3) 0.0131(19) 0.030(2) -0.0033(15) 0.014(2) 0.005(2)
C4 0.089(3) 0.021(2) 0.0253(19) 0.0041(16) 0.016(2) 0.003(2)
F2 0.133(11) 0.011(4) 0.043(6) 0.001(4) 0.047(6) 0.016(5)
F1 0.27(2) 0.028(6) 0.040(6) 0.000(5) 0.064(10) -0.016(9)

loop_
_atom_type_symbol
_atom_type_description
_atom_type_scat_dispersion_real
_atom_type_scat_dispersion_imag
_atom_type_scat_source
C C 0.0040 0.0020 'International Tables Vol C Tables 4.2.6.8 and 6.1.1.4'
H H 0.0000 0.0000 'International Tables Vol C Tables 4.2.6.8 and 6.1.1.4'
Co Co 0.3550 1.1300 'International Tables Vol C Tables 4.2.6.8 and 6.1.1.4'
F F 0.0220 0.0130 'International Tables Vol C Tables 4.2.6.8 and 6.1.1.4'
N N 0.0080 0.0040 'International Tables Vol C Tables 4.2.6.8 and 6.1.1.4'

loop_
_geom_angle_atom_site_label_1
_geom_angle_atom_site_label_2
_geom_angle_atom_site_label_3
_geom_angle
_geom_angle_site_symmetry_1
_geom_angle_site_symmetry_3
N1 Co1 N1 109.1(2) . 7_556
N1 Co1 N2 108.93(15) 7_556 5_766
N1 Co1 N2 111.46(9) . 5_766
N1 Co1 N2 108.93(15) . 4_675
N1 Co1 N2 111.46(9) 7_556 4_675
N2 Co1 N2 107.0(2) 4_675 5_766
N1 N1 Co1 121.77(12) 5_756 .
C1 N1 Co1 129.0(2) . .
C1 N1 N1 107.54(19) . 5_756
N2 N2 Co1 122.27(11) 5_756 3_744
C8 N2 Co1 128.9(2) . 3_744
C8 N2 N2 107.31(19) . 5_756
N1 C1 H1 124.5 . .
N1 C1 C2 111.0(3) . .
C2 C1 H1 124.5 . .
C8 C7 C8 103.8(4) . 5_756
C8 C7 C6 128.1(2) . .
C8 C7 C6 128.1(2) 5_756 .
C1 C2 C1 102.9(4) . 5_756
C1 C2 C3 128.5(2) 5_756 .
C1 C2 C3 128.5(2) . .
N2 C8 C7 110.8(3) . .
N2 C8 H8 124.6 . .
C7 C8 H8 124.6 . .
C5 C6 C7 121.8(2) . .
C5 C6 C7 121.8(2) 5_756 .
C5 C6 C5 116.4(5) 5_756 .
C4 C3 C2 122.0(2) 5_756 .
C4 C3 C2 122.0(2) . .
C4 C3 C4 116.0(4) . 5_756
C6 C5 H5 119.0 . .
C6 C5 C4 122.0(4) . .
C6 C5 F2 122.4(5) . .
C4 C5 H5 119.0 . .
C4 C5 F2 115.6(5) . .
C3 C4 C5 121.8(4) . .
C3 C4 H4 119.1 . .
C5 C4 H4 119.1 . .
F1 C4 C3 122.2(6) . .
F1 C4 C5 116.0(6) . .

loop_
_geom_bond_atom_site_label_1
_geom_bond_atom_site_label_2
_geom_bond_distance
_geom_bond_site_symmetry_2
Co1 N1 1.964(3) .
Co1 N1 1.964(3) 7_556
Co1 N2 1.974(2) 4_675
Co1 N2 1.974(2) 5_766
N1 N1 1.372(5) 5_756
N1 C1 1.337(4) .
N2 Co1 1.974(2) 3_744
N2 N2 1.349(5) 5_756
N2 C8 1.345(4) .
C1 H1 0.9500 .
C1 C2 1.392(4) .
C7 C8 1.366(5) .
C7 C8 1.366(5) 5_756
C7 C6 1.481(7) .
C2 C1 1.392(4) 5_756
C2 C3 1.453(7) .
C8 H8 0.9500 .
C6 C5 1.378(4) 5_756
C6 C5 1.378(4) .
C3 C4 1.386(4) 5_756
C3 C4 1.386(4) .
C5 H5 0.9500 .
C5 C4 1.392(4) .
C5 F2 1.404(9) .
C4 H4 0.9500 .
C4 F1 1.313(11) .

loop_
_geom_torsion_atom_site_label_1
_geom_torsion_atom_site_label_2
_geom_torsion_atom_site_label_3
_geom_torsion_atom_site_label_4
_geom_torsion
_geom_torsion_site_symmetry_1
_geom_torsion_site_symmetry_4
Co1 N1 C1 C2 -165.1(2) . .
Co1 N2 C8 C7 167.0(2) 3_744 .
N1 N1 C1 C2 0.2(5) 5_756 .
N1 C1 C2 C1 -0.10(19) . 5_756
N1 C1 C2 C3 179.9(2) . .
N2 N2 C8 C7 1.0(5) 5_756 .
C1 C2 C3 C4 -2.7(3) 5_756 .
C1 C2 C3 C4 177.3(3) 5_756 5_756
C1 C2 C3 C4 -2.7(3) . 5_756
C1 C2 C3 C4 177.3(3) . .
C7 C6 C5 C4 179.8(4) . .
C7 C6 C5 F2 -0.9(9) . .
C2 C3 C4 C5 179.8(4) . .
C2 C3 C4 F1 -1.9(14) . .
C8 C7 C8 N2 -0.4(2) 5_756 .
C8 C7 C6 C5 -179.6(4) 5_756 .
C8 C7 C6 C5 0.4(4) 5_756 5_756
C8 C7 C6 C5 -179.6(4) . 5_756
C8 C7 C6 C5 0.4(4) . .
C6 C7 C8 N2 179.6(2) . .
C6 C5 C4 C3 0.5(9) . .
C6 C5 C4 F1 -178.0(12) . .
C5 C6 C5 C4 -0.2(4) 5_756 .
C5 C6 C5 F2 179.1(9) 5_756 .
C4 C3 C4 C5 -0.2(4) 5_756 .
C4 C3 C4 F1 178.1(14) 5_756 .
F2 C5 C4 C3 -178.9(7) . .

loop_
_twin_individual_id
_twin_individual_mass_fraction_refined
1 0.55(4)
2 0.45(4)
